data_4034771
loop_
_publ_author_name
'Song, Xia'
'Gao, Cai'
'Zhang, Xinying'
'Fan, Xuesen'

_publ_section_title
;
 Synthesis of Diversely Functionalized 2 H-Chromenes through Pd-Catalyzed
 Cascade Reactions of 1,1-Dibromoolefin Derivatives with Arylboronic
 Acids.
;
_journal_issue 24
_journal_name_full 'The Journal of organic chemistry'
_journal_page_first 15256
_journal_page_last 15267
_journal_paper_doi 10.1021/acs.joc.8b02456
_journal_volume 83
_journal_year 2018
_chemical_formula_moiety 'C19 H15 N O5'
_chemical_formula_sum 'C19 H15 N O5'
_chemical_formula_weight 337.32
_space_group_crystal_system monoclinic
_space_group_IT_number 14
_space_group_name_Hall '-P 2yn'
_space_group_name_H-M_alt 'P 1 21/n 1'
_atom_sites_solution_hydrogens geom
_atom_sites_solution_primary direct
_audit_creation_date 2018-09-18
_audit_creation_method
;
Olex2 1.2-alpha
(compiled 2017.03.28 svn.r3405 for OlexSys, GUI svn.r5506)
;
_cell_angle_alpha 90
_cell_angle_beta 92.791(8)
_cell_angle_gamma 90
_cell_formula_units_Z 4
_cell_length_a 8.9212(8)
_cell_length_b 8.8067(6)
_cell_length_c 20.9373(16)
_cell_measurement_reflns_used 2698
_cell_measurement_temperature 294.56(12)
_cell_measurement_theta_max 26.9650
_cell_measurement_theta_min 3.7310
_cell_volume 1643.0(2)
_computing_cell_refinement 'CrysAlisPro 1.171.39.35c (Rigaku OD, 2017)'
_computing_data_collection 'CrysAlisPro 1.171.39.35c (Rigaku OD, 2017)'
_computing_data_reduction 'CrysAlisPro 1.171.39.35c (Rigaku OD, 2017)'
_computing_molecular_graphics 'Olex2 (Dolomanov et al., 2009)'
_computing_publication_material 'Olex2 (Dolomanov et al., 2009)'
_computing_structure_refinement 'ShelXL (Sheldrick, 2015)'
_computing_structure_solution 'ShelXS-1997 (Sheldrick, 2008)'
_diffrn_ambient_environment air
_diffrn_ambient_temperature 294.56(12)
_diffrn_detector 'CCD plate'
_diffrn_detector_area_resol_mean 8.0528
_diffrn_detector_type EosS2
_diffrn_measured_fraction_theta_full 0.998
_diffrn_measured_fraction_theta_max 0.877
_diffrn_measurement_details
;
List of Runs (angles in degrees, time in seconds):

  # Type    Start    End  Width  t~exp~   \w     \q     \k     \f   Frames
--------------------------------------------------------------------------
  1  \w     35.00  88.00   1.00    9.00    --   15.98 178.00 -30.00   53
  2  \w    -11.00  84.00   1.00    9.00    --   15.98  77.00  90.00   95
  3  \w    -52.00  43.00   1.00    9.00    --   15.98 -77.00 -30.00   95
  4  \w    -51.00 -18.00   1.00    9.00    --   15.98 -57.00  90.00   33
;
_diffrn_measurement_device 'four-circle diffractometer'
_diffrn_measurement_device_type 'SuperNova, Dual, Cu at home/near, EosS2'
_diffrn_measurement_method '\w scans'
_diffrn_orient_matrix_type 'CrysAlisPro convention (1999,Acta A55,543-557)'
_diffrn_orient_matrix_UB_11 -0.0344318000
_diffrn_orient_matrix_UB_12 -0.0378006000
_diffrn_orient_matrix_UB_13 -0.0268045000
_diffrn_orient_matrix_UB_21 0.0032776000
_diffrn_orient_matrix_UB_22 -0.0694635000
_diffrn_orient_matrix_UB_23 0.0171596000
_diffrn_orient_matrix_UB_31 -0.0716586000
_diffrn_orient_matrix_UB_32 0.0151247000
_diffrn_orient_matrix_UB_33 0.0117993000
_diffrn_radiation_monochromator mirror
_diffrn_radiation_probe x-ray
_diffrn_radiation_type MoK\a
_diffrn_radiation_wavelength 0.71073
_diffrn_reflns_av_R_equivalents 0.0291
_diffrn_reflns_av_unetI/netI 0.0406
_diffrn_reflns_Laue_measured_fraction_full 0.998
_diffrn_reflns_Laue_measured_fraction_max 0.877
_diffrn_reflns_limit_h_max 11
_diffrn_reflns_limit_h_min -11
_diffrn_reflns_limit_k_max 11
_diffrn_reflns_limit_k_min -10
_diffrn_reflns_limit_l_max 22
_diffrn_reflns_limit_l_min -28
_diffrn_reflns_number 9567
_diffrn_reflns_point_group_measured_fraction_full 0.998
_diffrn_reflns_point_group_measured_fraction_max 0.877
_diffrn_reflns_theta_full 26.000
_diffrn_reflns_theta_max 28.864
_diffrn_reflns_theta_min 3.363
_diffrn_source 'micro-focus sealed X-ray tube'
_diffrn_source_type 'SuperNova (Mo) X-ray Source'
_exptl_absorpt_coefficient_mu 0.100
_exptl_absorpt_correction_T_max 1.00000
_exptl_absorpt_correction_T_min 0.43701
_exptl_absorpt_correction_type multi-scan
_exptl_absorpt_process_details
;
CrysAlisPro 1.171.39.35c (Rigaku Oxford Diffraction, 2017)
Empirical absorption correction using spherical harmonics,
 implemented in SCALE3 ABSPACK scaling algorithm.
;
_exptl_crystal_colour 'clear light yellow'
_exptl_crystal_colour_lustre clear
_exptl_crystal_colour_modifier light
_exptl_crystal_colour_primary yellow
_exptl_crystal_density_diffrn 1.364
_exptl_crystal_description block
_exptl_crystal_F_000 704
_exptl_crystal_size_max 0.22
_exptl_crystal_size_mid 0.19
_exptl_crystal_size_min 0.1
_refine_diff_density_max 0.408
_refine_diff_density_min -0.265
_refine_diff_density_rms 0.040
_refine_ls_extinction_method none
_refine_ls_goodness_of_fit_ref 1.037
_refine_ls_hydrogen_treatment constr
_refine_ls_matrix_type full
_refine_ls_number_parameters 227
_refine_ls_number_reflns 3769
_refine_ls_number_restraints 0
_refine_ls_restrained_S_all 1.037
_refine_ls_R_factor_all 0.1033
_refine_ls_R_factor_gt 0.0647
_refine_ls_shift/su_max 0.000
_refine_ls_shift/su_mean 0.000
_refine_ls_structure_factor_coef Fsqd
_refine_ls_weighting_details 'w=1/[\s^2^(Fo^2^)+(0.0415P)^2^+0.9629P] where P=(Fo^2^+2Fc^2^)/3'
_refine_ls_weighting_scheme calc
_refine_ls_wR_factor_gt 0.1318
_refine_ls_wR_factor_ref 0.1507
_reflns_Friedel_coverage 0.000
_reflns_number_gt 2425
_reflns_number_total 3769
_reflns_threshold_expression 'I > 2\s(I)'
_cod_data_source_file jo8b02456_si_002.cif
_cod_data_source_block 3g
_cod_database_code 4034771
_shelx_shelxl_version_number 2014/7
_chemical_oxdiff_formula 'C1 O1 H1'
_shelx_space_group_comment
;
The symmetry employed for this shelxl refinement is uniquely defined
by the following loop, which should always be used as a source of
symmetry information in preference to the above space-group names.
They are only intended as comments.
;
_shelx_estimated_absorpt_t_max 0.990
_shelx_estimated_absorpt_t_min 0.978
_reflns_odcompleteness_completeness 99.53
_reflns_odcompleteness_iscentric 1
_reflns_odcompleteness_theta 26.32
_olex2_refinement_description
;
1. Fixed Uiso
 At 1.2 times of:
  All C(H) groups, All C(H,H) groups
 At 1.5 times of:
  All C(H,H,H) groups
2.a Secondary CH2 refined with riding coordinates:
 C18(H18A,H18B)
2.b Aromatic/amide H refined with riding coordinates:
 C1(H1), C2(H2), C4(H4), C5(H5), C8(H8), C10(H10), C11(H11), C12(H12),
 C13(H13), C16(H16)
2.c Idealised Me refined as rotating group:
 C19(H19A,H19B,H19C)
;
_olex2_submission_special_instructions 'No special instructions were received'
_oxdiff_exptl_absorpt_empirical_details
;
Empirical correction (ABSPACK) includes:
- Absorption correction using spherical harmonics
- Frame scaling
;
_oxdiff_exptl_absorpt_empirical_full_max 1.923
_oxdiff_exptl_absorpt_empirical_full_min 0.513

loop_
_space_group_symop_operation_xyz
'x, y, z'
'-x+1/2, y+1/2, -z+1/2'
'-x, -y, -z'
'x-1/2, -y-1/2, z-1/2'

loop_
_atom_site_label
_atom_site_type_symbol
_atom_site_fract_x
_atom_site_fract_y
_atom_site_fract_z
_atom_site_U_iso_or_equiv
_atom_site_adp_type
_atom_site_occupancy
_atom_site_site_symmetry_order
_atom_site_calc_flag
_atom_site_refinement_flags_posn
C1 C 0.4249(3) 0.3141(3) 0.55987(12) 0.0509(6) Uani 1 1 d .
H1 H 0.4662 0.4095 0.5681 0.061 Uiso 1 1 calc R
C2 C 0.4884(3) 0.1882(3) 0.58964(12) 0.0512(6) Uani 1 1 d .
H2 H 0.5720 0.1974 0.6177 0.061 Uiso 1 1 calc R
C3 C 0.4245(3) 0.0487(2) 0.57668(11) 0.0441(6) Uani 1 1 d .
C4 C 0.3009(3) 0.0308(3) 0.53602(12) 0.0495(6) Uani 1 1 d .
H4 H 0.2594 -0.0647 0.5285 0.059 Uiso 1 1 calc R
C5 C 0.2395(3) 0.1581(2) 0.50650(11) 0.0467(6) Uani 1 1 d .
H5 H 0.1557 0.1480 0.4786 0.056 Uiso 1 1 calc R
C6 C 0.3009(3) 0.3006(2) 0.51786(11) 0.0404(5) Uani 1 1 d .
C7 C 0.2382(2) 0.4350(2) 0.48286(11) 0.0393(5) Uani 1 1 d .
C8 C 0.2389(3) 0.4420(2) 0.41889(11) 0.0451(6) Uani 1 1 d .
H8 H 0.2749 0.3600 0.3962 0.054 Uiso 1 1 calc R
C9 C 0.1851(3) 0.5741(2) 0.38483(11) 0.0437(6) Uani 1 1 d .
C10 C 0.1861(3) 0.5903(3) 0.31859(12) 0.0565(7) Uani 1 1 d .
H10 H 0.2216 0.5116 0.2938 0.068 Uiso 1 1 calc R
C11 C 0.1347(4) 0.7225(3) 0.28949(13) 0.0663(8) Uani 1 1 d .
H11 H 0.1348 0.7327 0.2453 0.080 Uiso 1 1 calc R
C12 C 0.0834(3) 0.8388(3) 0.32639(13) 0.0643(8) Uani 1 1 d .
H12 H 0.0490 0.9276 0.3066 0.077 Uiso 1 1 calc R
C13 C 0.0816(3) 0.8270(3) 0.39156(12) 0.0526(6) Uani 1 1 d .
H13 H 0.0469 0.9064 0.4161 0.063 Uiso 1 1 calc R
C14 C 0.1325(3) 0.6946(2) 0.41978(11) 0.0413(5) Uani 1 1 d .
C15 C 0.1782(2) 0.5612(2) 0.51888(11) 0.0388(5) Uani 1 1 d .
C16 C 0.1654(3) 0.5599(2) 0.58221(11) 0.0449(6) Uani 1 1 d .
H16 H 0.1957 0.4719 0.6037 0.054 Uiso 1 1 calc R
C17 C 0.1087(3) 0.6826(3) 0.62091(11) 0.0489(6) Uani 1 1 d .
C18 C 0.0626(5) 0.7444(4) 0.72971(15) 0.0938(12) Uani 1 1 d .
H18A H -0.0216 0.8009 0.7107 0.113 Uiso 1 1 calc R
H18B H 0.0277 0.6879 0.7659 0.113 Uiso 1 1 calc R
C19 C 0.1791(5) 0.8474(5) 0.7509(2) 0.1358(19) Uani 1 1 d .
H19A H 0.2143 0.9019 0.7149 0.204 Uiso 1 1 calc GR
H19B H 0.2607 0.7913 0.7711 0.204 Uiso 1 1 calc GR
H19C H 0.1404 0.9179 0.7809 0.204 Uiso 1 1 calc GR
N1 N 0.4935(3) -0.0858(3) 0.60738(12) 0.0596(6) Uani 1 1 d .
O1 O 0.13032(19) 0.68719(16) 0.48530(7) 0.0464(4) Uani 1 1 d .
O2 O 0.0577(2) 0.80266(18) 0.60388(8) 0.0574(5) Uani 1 1 d .
O3 O 0.1200(3) 0.6399(2) 0.68282(8) 0.0785(7) Uani 1 1 d .
O4 O 0.6022(3) -0.0681(3) 0.64388(12) 0.0944(8) Uani 1 1 d .
O5 O 0.4427(3) -0.2097(2) 0.59355(13) 0.0912(8) Uani 1 1 d .

loop_
_atom_site_aniso_label
_atom_site_aniso_U_11
_atom_site_aniso_U_22
_atom_site_aniso_U_33
_atom_site_aniso_U_23
_atom_site_aniso_U_13
_atom_site_aniso_U_12
C1 0.0464(15) 0.0407(12) 0.0649(17) -0.0010(11) -0.0029(13) -0.0077(10)
C2 0.0459(15) 0.0527(14) 0.0545(15) 0.0063(11) -0.0023(12) -0.0006(11)
C3 0.0430(14) 0.0391(12) 0.0511(14) 0.0085(10) 0.0116(11) 0.0055(10)
C4 0.0493(15) 0.0347(12) 0.0645(16) -0.0009(11) 0.0033(13) -0.0035(10)
C5 0.0446(15) 0.0383(12) 0.0566(15) -0.0010(10) -0.0030(12) -0.0030(10)
C6 0.0406(13) 0.0365(11) 0.0443(13) -0.0008(9) 0.0046(10) -0.0011(9)
C7 0.0370(13) 0.0333(11) 0.0477(13) -0.0011(9) 0.0019(10) -0.0046(9)
C8 0.0466(15) 0.0366(11) 0.0523(14) -0.0064(10) 0.0050(11) -0.0007(10)
C9 0.0458(14) 0.0399(12) 0.0455(13) -0.0023(10) 0.0026(11) -0.0054(10)
C10 0.0710(19) 0.0500(14) 0.0489(15) -0.0042(11) 0.0063(13) -0.0047(12)
C11 0.089(2) 0.0651(17) 0.0449(15) 0.0056(13) -0.0002(15) -0.0063(16)
C12 0.081(2) 0.0512(15) 0.0597(17) 0.0131(13) -0.0062(15) 0.0014(14)
C13 0.0599(17) 0.0406(13) 0.0573(16) 0.0026(11) 0.0013(13) 0.0021(11)
C14 0.0428(14) 0.0385(11) 0.0426(13) 0.0008(9) 0.0011(10) -0.0064(9)
C15 0.0373(13) 0.0318(10) 0.0471(13) 0.0015(9) 0.0002(10) -0.0043(9)
C16 0.0524(15) 0.0354(11) 0.0468(14) 0.0001(10) 0.0015(11) 0.0003(10)
C17 0.0566(16) 0.0450(13) 0.0449(14) -0.0030(11) 0.0010(12) -0.0010(11)
C18 0.147(4) 0.079(2) 0.0561(19) -0.0093(17) 0.014(2) 0.013(2)
C19 0.141(4) 0.117(3) 0.143(4) -0.053(3) -0.053(3) 0.014(3)
N1 0.0550(15) 0.0559(14) 0.0689(16) 0.0179(11) 0.0126(12) 0.0087(11)
O1 0.0602(11) 0.0344(8) 0.0449(9) 0.0005(7) 0.0043(8) 0.0047(7)
O2 0.0723(13) 0.0453(10) 0.0541(11) -0.0027(8) -0.0007(9) 0.0119(8)
O3 0.132(2) 0.0606(12) 0.0432(11) -0.0026(9) 0.0047(11) 0.0192(12)
O4 0.1013(19) 0.0819(15) 0.0961(18) 0.0285(13) -0.0355(15) 0.0090(13)
O5 0.0751(15) 0.0452(11) 0.152(2) 0.0221(12) -0.0049(14) 0.0064(10)

loop_
_atom_type_symbol
_atom_type_description
_atom_type_scat_dispersion_real
_atom_type_scat_dispersion_imag
_atom_type_scat_source
C C 0.0033 0.0016 'International Tables Vol C Tables 4.2.6.8 and 6.1.1.4'
H H 0.0000 0.0000 'International Tables Vol C Tables 4.2.6.8 and 6.1.1.4'
O O 0.0106 0.0060 'International Tables Vol C Tables 4.2.6.8 and 6.1.1.4'
N N 0.0061 0.0033 'International Tables Vol C Tables 4.2.6.8 and 6.1.1.4'

loop_
_geom_angle_atom_site_label_1
_geom_angle_atom_site_label_2
_geom_angle_atom_site_label_3
_geom_angle
C2 C1 H1 119.5
C2 C1 C6 121.0(2)
C6 C1 H1 119.5
C1 C2 H2 120.9
C3 C2 C1 118.1(2)
C3 C2 H2 120.9
C2 C3 N1 118.3(2)
C4 C3 C2 122.6(2)
C4 C3 N1 119.1(2)
C3 C4 H4 120.8
C3 C4 C5 118.4(2)
C5 C4 H4 120.8
C4 C5 H5 119.5
C4 C5 C6 120.9(2)
C6 C5 H5 119.5
C1 C6 C5 118.9(2)
C1 C6 C7 120.96(19)
C5 C6 C7 120.0(2)
C8 C7 C6 120.6(2)
C8 C7 C15 120.0(2)
C15 C7 C6 119.3(2)
C7 C8 H8 119.5
C7 C8 C9 121.1(2)
C9 C8 H8 119.5
C10 C9 C8 124.0(2)
C14 C9 C8 118.2(2)
C14 C9 C10 117.8(2)
C9 C10 H10 119.8
C11 C10 C9 120.4(2)
C11 C10 H10 119.8
C10 C11 H11 120.3
C12 C11 C10 119.5(3)
C12 C11 H11 120.3
C11 C12 H12 119.2
C13 C12 C11 121.6(2)
C13 C12 H12 119.2
C12 C13 H13 120.9
C12 C13 C14 118.3(2)
C14 C13 H13 120.9
C13 C14 C9 122.5(2)
C13 C14 O1 116.7(2)
O1 C14 C9 120.84(19)
C16 C15 C7 123.9(2)
C16 C15 O1 118.43(19)
O1 C15 C7 117.67(19)
C15 C16 H16 116.8
C15 C16 C17 126.5(2)
C17 C16 H16 116.8
O2 C17 C16 128.8(2)
O2 C17 O3 122.8(2)
O3 C17 C16 108.4(2)
H18A C18 H18B 108.2
C19 C18 H18A 109.8
C19 C18 H18B 109.8
C19 C18 O3 109.5(4)
O3 C18 H18A 109.8
O3 C18 H18B 109.8
C18 C19 H19A 109.5
C18 C19 H19B 109.5
C18 C19 H19C 109.5
H19A C19 H19B 109.5
H19A C19 H19C 109.5
H19B C19 H19C 109.5
O4 N1 C3 118.4(2)
O5 N1 C3 118.5(3)
O5 N1 O4 123.0(2)
C15 O1 C14 122.10(17)
C17 O3 C18 117.3(2)

loop_
_geom_bond_atom_site_label_1
_geom_bond_atom_site_label_2
_geom_bond_distance
C1 H1 0.9300
C1 C2 1.380(3)
C1 C6 1.385(3)
C2 H2 0.9300
C2 C3 1.375(3)
C3 C4 1.369(3)
C3 N1 1.469(3)
C4 H4 0.9300
C4 C5 1.381(3)
C5 H5 0.9300
C5 C6 1.385(3)
C6 C7 1.486(3)
C7 C8 1.341(3)
C7 C15 1.459(3)
C8 H8 0.9300
C8 C9 1.435(3)
C9 C10 1.395(3)
C9 C14 1.384(3)
C10 H10 0.9300
C10 C11 1.382(4)
C11 H11 0.9300
C11 C12 1.375(4)
C12 H12 0.9300
C12 C13 1.369(4)
C13 H13 0.9300
C13 C14 1.374(3)
C14 O1 1.374(3)
C15 C16 1.337(3)
C15 O1 1.371(2)
C16 H16 0.9300
C16 C17 1.456(3)
C17 O2 1.199(3)
C17 O3 1.349(3)
C18 H18A 0.9700
C18 H18B 0.9700
C18 C19 1.434(5)
C18 O3 1.457(3)
C19 H19A 0.9600
C19 H19B 0.9600
C19 H19C 0.9600
N1 O4 1.215(3)
N1 O5 1.211(3)

loop_
_geom_torsion_atom_site_label_1
_geom_torsion_atom_site_label_2
_geom_torsion_atom_site_label_3
_geom_torsion_atom_site_label_4
_geom_torsion
C1 C2 C3 C4 -0.4(4)
C1 C2 C3 N1 178.9(2)
C1 C6 C7 C8 116.2(3)
C1 C6 C7 C15 -62.6(3)
C2 C1 C6 C5 0.7(4)
C2 C1 C6 C7 -176.3(2)
C2 C3 C4 C5 0.7(4)
C2 C3 N1 O4 1.4(4)
C2 C3 N1 O5 -176.1(2)
C3 C4 C5 C6 -0.2(4)
C4 C3 N1 O4 -179.2(3)
C4 C3 N1 O5 3.2(4)
C4 C5 C6 C1 -0.4(4)
C4 C5 C6 C7 176.6(2)
C5 C6 C7 C8 -60.8(3)
C5 C6 C7 C15 120.4(2)
C6 C1 C2 C3 -0.3(4)
C6 C7 C8 C9 -177.1(2)
C6 C7 C15 C16 -5.1(3)
C6 C7 C15 O1 175.87(18)
C7 C8 C9 C10 178.4(2)
C7 C8 C9 C14 0.1(3)
C7 C15 C16 C17 179.0(2)
C7 C15 O1 C14 2.4(3)
C8 C7 C15 C16 176.0(2)
C8 C7 C15 O1 -3.0(3)
C8 C9 C10 C11 -178.8(3)
C8 C9 C14 C13 178.6(2)
C8 C9 C14 O1 -0.8(3)
C9 C10 C11 C12 0.5(4)
C9 C14 O1 C15 -0.6(3)
C10 C9 C14 C13 0.3(4)
C10 C9 C14 O1 -179.1(2)
C10 C11 C12 C13 -0.1(5)
C11 C12 C13 C14 -0.2(4)
C12 C13 C14 C9 0.1(4)
C12 C13 C14 O1 179.5(2)
C13 C14 O1 C15 180.0(2)
C14 C9 C10 C11 -0.6(4)
C15 C7 C8 C9 1.7(3)
C15 C16 C17 O2 3.6(4)
C15 C16 C17 O3 -177.3(2)
C16 C15 O1 C14 -176.7(2)
C16 C17 O3 C18 -177.2(3)
C19 C18 O3 C17 -89.1(4)
N1 C3 C4 C5 -178.6(2)
O1 C15 C16 C17 -2.0(4)
O2 C17 O3 C18 2.0(4)
